data_2235438
loop_
_publ_author_name
'Adan, Dalina'
'Sapari, Suhaila'
'Halim, Siti Nadiah'
'Yamin, Bohari M.'

_publ_section_title
;
 (<i>Z</i>)-4-Chloro-<i>N</i>-(1-{2-[3-(4-chlorobenzoyl)ureido]ethyl}imidazolidin-2-ylidene)benzamide
;
_journal_coeditor_code GO2061
_journal_issue 7
_journal_name_full 'Acta Crystallographica Section E'
_journal_page_first o2226
_journal_paper_doi 10.1107/S1600536812028218
_journal_volume 68
_journal_year 2012
_chemical_formula_iupac 'C20 H19 Cl2 N5 O2 S'
_chemical_formula_moiety 'C20 H19 Cl2 N5 O2 S'
_chemical_formula_sum 'C20 H19 Cl2 N5 O2 S'
_chemical_formula_weight 464.36
_chemical_name_systematic
;
(<i>Z</i>)-4-Chloro-<i>N</i>-(1-{2-[3-(4-
chlorobenzoyl)ureido]ethyl}imidazolidin-2-ylidene)benzamide
;
_space_group_IT_number 9
_symmetry_cell_setting monoclinic
_symmetry_space_group_name_Hall 'C -2yc'
_symmetry_space_group_name_H-M 'C 1 c 1'
_atom_sites_solution_hydrogens geom
_atom_sites_solution_primary direct
_atom_sites_solution_secondary difmap
_cell_angle_alpha 90.00
_cell_angle_beta 97.16(2)
_cell_angle_gamma 90.00
_cell_formula_units_Z 4
_cell_length_a 24.488(7)
_cell_length_b 6.645(2)
_cell_length_c 13.108(4)
_cell_measurement_reflns_used 2230
_cell_measurement_temperature 296(2)
_cell_measurement_theta_max 26.4
_cell_measurement_theta_min 3.1
_cell_volume 2116.3(11)
_computing_cell_refinement 'SAINT (Bruker, 2000)'
_computing_data_collection 'SMART (Bruker, 2000)'
_computing_data_reduction 'SAINT (Bruker, 2000)'
_computing_molecular_graphics 'SHELXTL (Sheldrick, 2008)'
_computing_publication_material
;
SHELXTL (Sheldrick, 2008), PARST (Nardelli, 1995) and PLATON
(Spek, 2009)
;
_computing_structure_refinement 'SHELXTL (Sheldrick, 2008)'
_computing_structure_solution 'SHELXTL (Sheldrick, 2008)'
_diffrn_ambient_temperature 296(2)
_diffrn_detector_area_resol_mean 83.66
_diffrn_measured_fraction_theta_full 0.999
_diffrn_measured_fraction_theta_max 0.994
_diffrn_measurement_device_type
;
Bruker SMART APEX CCD area-detector
;
_diffrn_measurement_method '\w scan'
_diffrn_radiation_monochromator graphite
_diffrn_radiation_source 'fine-focus sealed tube'
_diffrn_radiation_type MoK\a
_diffrn_radiation_wavelength 0.71073
_diffrn_reflns_av_R_equivalents 0.0549
_diffrn_reflns_av_sigmaI/netI 0.0669
_diffrn_reflns_limit_h_max 30
_diffrn_reflns_limit_h_min -30
_diffrn_reflns_limit_k_max 8
_diffrn_reflns_limit_k_min -8
_diffrn_reflns_limit_l_max 16
_diffrn_reflns_limit_l_min -16
_diffrn_reflns_number 8499
_diffrn_reflns_theta_full 25.00
_diffrn_reflns_theta_max 26.4
_diffrn_reflns_theta_min 3.1
_diffrn_standards_decay_% 0
_diffrn_standards_interval_count 0
_diffrn_standards_interval_time 0
_diffrn_standards_number 0
_exptl_absorpt_coefficient_mu 0.433
_exptl_absorpt_correction_T_max 0.9703
_exptl_absorpt_correction_T_min 0.9107
_exptl_absorpt_correction_type multi-scan
_exptl_absorpt_process_details '(SADABS; Bruker, 2000)'
_exptl_crystal_colour colourless
_exptl_crystal_density_diffrn 1.457
_exptl_crystal_density_method 'not measured'
_exptl_crystal_description slab
_exptl_crystal_F_000 960
_exptl_crystal_size_max 0.22
_exptl_crystal_size_mid 0.08
_exptl_crystal_size_min 0.07
_refine_diff_density_max 0.175
_refine_diff_density_min -0.276
_refine_ls_abs_structure_details 'Flack (1983) ???? Friedel pairs'
_refine_ls_abs_structure_Flack 0.06(6)
_refine_ls_extinction_method none
_refine_ls_goodness_of_fit_ref 0.933
_refine_ls_hydrogen_treatment mixed
_refine_ls_matrix_type full
_refine_ls_number_parameters 283
_refine_ls_number_reflns 4165
_refine_ls_number_restraints 5
_refine_ls_restrained_S_all 0.933
_refine_ls_R_factor_all 0.0680
_refine_ls_R_factor_gt 0.0399
_refine_ls_shift/su_max 0.000
_refine_ls_shift/su_mean 0.000
_refine_ls_structure_factor_coef Fsqd
_refine_ls_weighting_details 'calc w=1/[\s^2^(Fo^2^)+(0.0374P)^2^+0.0000P] where P=(Fo^2^+2Fc^2^)/3'
_refine_ls_weighting_scheme calc
_refine_ls_wR_factor_gt 0.0788
_refine_ls_wR_factor_ref 0.0900
_reflns_number_gt 2855
_reflns_number_total 4165
_reflns_threshold_expression I>2\s(I)
_cod_data_source_file go2061.cif
_cod_data_source_block I
_cod_original_cell_volume 2116.2(11)
_cod_original_sg_symbol_H-M 'C c'
_cod_database_code 2235438
_cod_database_fobs_code 2235438

loop_
_symmetry_equiv_pos_as_xyz
'x, y, z'
'x, -y, z+1/2'
'x+1/2, y+1/2, z'
'x+1/2, -y+1/2, z+1/2'

loop_
_atom_site_type_symbol
_atom_site_label
_atom_site_fract_x
_atom_site_fract_y
_atom_site_fract_z
_atom_site_U_iso_or_equiv
_atom_site_adp_type
_atom_site_calc_flag
_atom_site_refinement_flags
_atom_site_occupancy
_atom_site_symmetry_multiplicity
Cl Cl1 0.84274(4) 0.3989(2) 0.19364(9) 0.0858(4) Uani d . 1 1
Cl Cl2 0.83019(4) -0.17344(19) 0.37999(10) 0.0887(4) Uani d . 1 1
S S1 0.47526(3) 0.21472(13) 0.36669(7) 0.0574(3) Uani d . 1 1
O O1 0.59035(9) 0.0679(4) 0.0292(2) 0.0654(7) Uani d . 1 1
O O2 0.63898(9) 0.5325(3) 0.35719(19) 0.0536(6) Uani d . 1 1
N N1 0.56767(10) 0.3697(4) 0.1039(2) 0.0456(7) Uani d . 1 1
N N2 0.48754(11) 0.1718(5) 0.0424(2) 0.0564(8) Uani d D 1 1
H H2A 0.5083(15) 0.083(5) 0.018(3) 0.100(16) Uiso d D 1 1
N N3 0.47666(10) 0.4668(4) 0.1099(2) 0.0478(7) Uani d . 1 1
N N4 0.53148(11) 0.5442(4) 0.3285(2) 0.0479(7) Uani d D 1 1
H H4A 0.5640(7) 0.584(5) 0.319(3) 0.053(10) Uiso d D 1 1
N N5 0.58290(10) 0.2711(4) 0.3890(2) 0.0426(6) Uani d D 1 1
H H5A 0.583(2) 0.153(3) 0.415(4) 0.13(2) Uiso d D 1 1
C C1 0.70080(13) 0.1240(6) 0.1077(3) 0.0509(9) Uani d . 1 1
H H1B 0.6892 -0.0066 0.0914 0.061 Uiso calc R 1 1
C C2 0.75617(14) 0.1603(6) 0.1344(3) 0.0550(9) Uani d . 1 1
H H2B 0.7817 0.0561 0.1368 0.066 Uiso calc R 1 1
C C3 0.77275(14) 0.3549(6) 0.1573(3) 0.0566(10) Uani d . 1 1
C C4 0.73592(13) 0.5075(5) 0.1551(3) 0.0534(9) Uani d . 1 1
H H4B 0.7481 0.6377 0.1710 0.064 Uiso calc R 1 1
C C5 0.68087(14) 0.4709(5) 0.1295(2) 0.0496(8) Uani d . 1 1
H H5B 0.6559 0.5764 0.1288 0.060 Uiso calc R 1 1
C C6 0.66193(13) 0.2761(5) 0.1045(2) 0.0434(8) Uani d . 1 1
C C7 0.60276(13) 0.2283(5) 0.0752(2) 0.0444(8) Uani d . 1 1
C C8 0.51449(13) 0.3336(5) 0.0849(2) 0.0433(8) Uani d . 1 1
C C9 0.42894(14) 0.2020(6) 0.0255(3) 0.0606(9) Uani d . 1 1
H H9A 0.4095 0.0871 0.0488 0.073 Uiso calc R 1 1
H H9B 0.4164 0.2259 -0.0466 0.073 Uiso calc R 1 1
C C10 0.42110(14) 0.3873(6) 0.0898(3) 0.0624(10) Uani d . 1 1
H H10A 0.3964 0.4832 0.0520 0.075 Uiso calc R 1 1
H H10B 0.4068 0.3519 0.1532 0.075 Uiso calc R 1 1
C C11 0.48875(14) 0.6591(5) 0.1608(3) 0.0538(9) Uani d . 1 1
H H11A 0.4633 0.7594 0.1294 0.065 Uiso calc R 1 1
H H11B 0.5256 0.7006 0.1504 0.065 Uiso calc R 1 1
C C12 0.48476(14) 0.6519(5) 0.2745(3) 0.0516(9) Uani d . 1 1
H H12A 0.4839 0.7878 0.3011 0.062 Uiso calc R 1 1
H H12B 0.4509 0.5851 0.2862 0.062 Uiso calc R 1 1
C C13 0.53131(12) 0.3544(5) 0.3597(2) 0.0420(7) Uani d . 1 1
C C14 0.63297(12) 0.3540(5) 0.3762(2) 0.0412(7) Uani d . 1 1
C C15 0.68047(12) 0.2137(5) 0.3839(2) 0.0419(7) Uani d . 1 1
C C16 0.67515(12) 0.0123(5) 0.3578(2) 0.0443(8) Uani d . 1 1
H H16A 0.6403 -0.0424 0.3402 0.053 Uiso calc R 1 1
C C17 0.72101(13) -0.1086(5) 0.3576(3) 0.0483(8) Uani d . 1 1
H H17A 0.7173 -0.2439 0.3398 0.058 Uiso calc R 1 1
C C18 0.77199(13) -0.0256(6) 0.3840(3) 0.0516(8) Uani d . 1 1
C C19 0.77881(13) 0.1758(5) 0.4111(3) 0.0524(8) Uani d . 1 1
H H19A 0.8137 0.2295 0.4294 0.063 Uiso calc R 1 1
C C20 0.73277(12) 0.2930(5) 0.4101(2) 0.0473(8) Uani d . 1 1
H H20A 0.7366 0.4285 0.4274 0.057 Uiso calc R 1 1

loop_
_atom_site_aniso_label
_atom_site_aniso_U_11
_atom_site_aniso_U_22
_atom_site_aniso_U_33
_atom_site_aniso_U_12
_atom_site_aniso_U_13
_atom_site_aniso_U_23
Cl1 0.0511(5) 0.1137(9) 0.0944(8) -0.0131(6) 0.0161(5) -0.0142(7)
Cl2 0.0558(6) 0.0981(9) 0.1106(9) 0.0265(6) 0.0045(5) -0.0239(8)
S1 0.0419(4) 0.0488(5) 0.0824(7) 0.0017(4) 0.0109(4) 0.0106(5)
O1 0.0544(13) 0.0527(15) 0.0894(19) -0.0025(11) 0.0106(12) -0.0293(14)
O2 0.0536(13) 0.0330(13) 0.0734(17) -0.0069(10) 0.0045(11) 0.0035(12)
N1 0.0427(15) 0.0405(16) 0.0538(18) 0.0054(12) 0.0067(13) -0.0050(13)
N2 0.0456(16) 0.0532(19) 0.071(2) 0.0027(14) 0.0082(14) -0.0145(16)
N3 0.0490(15) 0.0394(16) 0.0549(18) 0.0093(12) 0.0058(13) -0.0024(14)
N4 0.0479(16) 0.0333(15) 0.0626(19) 0.0049(12) 0.0068(14) 0.0006(13)
N5 0.0381(14) 0.0378(15) 0.0518(17) 0.0011(12) 0.0055(12) 0.0054(14)
C1 0.054(2) 0.050(2) 0.049(2) 0.0073(16) 0.0064(16) -0.0063(17)
C2 0.053(2) 0.065(2) 0.049(2) 0.0126(17) 0.0112(16) -0.0059(19)
C3 0.050(2) 0.074(3) 0.047(2) -0.0066(19) 0.0136(17) -0.004(2)
C4 0.056(2) 0.049(2) 0.058(2) -0.0078(17) 0.0134(17) -0.0080(18)
C5 0.059(2) 0.046(2) 0.046(2) 0.0006(16) 0.0140(16) -0.0008(16)
C6 0.0538(19) 0.044(2) 0.0344(19) 0.0026(15) 0.0130(15) -0.0008(15)
C7 0.0492(18) 0.0414(19) 0.043(2) 0.0021(14) 0.0071(15) -0.0056(16)
C8 0.0509(19) 0.0421(19) 0.0378(18) 0.0025(15) 0.0090(15) -0.0011(15)
C9 0.0486(19) 0.062(2) 0.072(3) -0.0022(16) 0.0121(18) -0.008(2)
C10 0.048(2) 0.068(3) 0.070(3) 0.0153(17) 0.0064(18) -0.003(2)
C11 0.061(2) 0.0326(18) 0.068(3) 0.0122(15) 0.0082(18) 0.0048(17)
C12 0.063(2) 0.0361(19) 0.055(2) 0.0175(15) 0.0035(17) -0.0065(16)
C13 0.0421(16) 0.0401(19) 0.044(2) 0.0069(13) 0.0053(14) -0.0033(15)
C14 0.0422(17) 0.0419(19) 0.0393(19) -0.0029(14) 0.0041(13) -0.0008(16)
C15 0.0432(16) 0.0407(18) 0.0420(19) -0.0046(13) 0.0060(14) 0.0014(15)
C16 0.0411(16) 0.0443(19) 0.048(2) -0.0046(14) 0.0074(14) 0.0008(16)
C17 0.0473(18) 0.0401(18) 0.058(2) -0.0011(15) 0.0101(16) -0.0010(17)
C18 0.0441(17) 0.060(2) 0.051(2) 0.0098(16) 0.0082(15) -0.0001(18)
C19 0.0387(17) 0.059(2) 0.058(2) -0.0068(16) 0.0023(15) -0.0031(19)
C20 0.0448(18) 0.0454(19) 0.051(2) -0.0051(15) 0.0033(15) -0.0003(16)

loop_
_atom_type_symbol
_atom_type_description
_atom_type_scat_dispersion_real
_atom_type_scat_dispersion_imag
_atom_type_scat_source
C C 0.0033 0.0016 'International Tables Vol C Tables 4.2.6.8 and 6.1.1.4'
H H 0.0000 0.0000 'International Tables Vol C Tables 4.2.6.8 and 6.1.1.4'
N N 0.0061 0.0033 'International Tables Vol C Tables 4.2.6.8 and 6.1.1.4'
O O 0.0106 0.0060 'International Tables Vol C Tables 4.2.6.8 and 6.1.1.4'
S S 0.1246 0.1234 'International Tables Vol C Tables 4.2.6.8 and 6.1.1.4'
Cl Cl 0.1484 0.1585 'International Tables Vol C Tables 4.2.6.8 and 6.1.1.4'

loop_
_geom_angle_atom_site_label_1
_geom_angle_atom_site_label_2
_geom_angle_atom_site_label_3
_geom_angle
C8 N1 C7 117.8(3)
C8 N2 C9 112.4(3)
C8 N2 H2A 115(3)
C9 N2 H2A 131(3)
C8 N3 C10 111.9(3)
C8 N3 C11 125.5(3)
C10 N3 C11 122.3(3)
C13 N4 C12 125.8(3)
C13 N4 H4A 112(2)
C12 N4 H4A 118(2)
C14 N5 C13 127.0(3)
C14 N5 H5A 117(3)
C13 N5 H5A 116(3)
C2 C1 C6 122.1(3)
C2 C1 H1B 119.0
C6 C1 H1B 119.0
C3 C2 C1 118.2(3)
C3 C2 H2B 120.9
C1 C2 H2B 120.9
C4 C3 C2 121.4(3)
C4 C3 Cl1 120.6(3)
C2 C3 Cl1 118.0(3)
C3 C4 C5 120.3(3)
C3 C4 H4B 119.8
C5 C4 H4B 119.8
C4 C5 C6 120.6(3)
C4 C5 H5B 119.7
C6 C5 H5B 119.7
C1 C6 C5 117.4(3)
C1 C6 C7 119.7(3)
C5 C6 C7 122.8(3)
O1 C7 N1 127.1(3)
O1 C7 C6 118.7(3)
N1 C7 C6 114.2(3)
N1 C8 N2 130.2(3)
N1 C8 N3 121.8(3)
N2 C8 N3 107.9(3)
N2 C9 C10 102.7(3)
N2 C9 H9A 111.2
C10 C9 H9A 111.2
N2 C9 H9B 111.2
C10 C9 H9B 111.2
H9A C9 H9B 109.1
N3 C10 C9 102.4(3)
N3 C10 H10A 111.3
C9 C10 H10A 111.3
N3 C10 H10B 111.3
C9 C10 H10B 111.3
H10A C10 H10B 109.2
N3 C11 C12 113.1(3)
N3 C11 H11A 109.0
C12 C11 H11A 109.0
N3 C11 H11B 109.0
C12 C11 H11B 109.0
H11A C11 H11B 107.8
N4 C12 C11 110.7(3)
N4 C12 H12A 109.5
C11 C12 H12A 109.5
N4 C12 H12B 109.5
C11 C12 H12B 109.5
H12A C12 H12B 108.1
N4 C13 N5 115.3(3)
N4 C13 S1 125.5(2)
N5 C13 S1 119.3(2)
O2 C14 N5 123.0(3)
O2 C14 C15 120.6(3)
N5 C14 C15 116.3(3)
C16 C15 C20 118.9(3)
C16 C15 C14 122.8(3)
C20 C15 C14 118.0(3)
C17 C16 C15 120.8(3)
C17 C16 H16A 119.6
C15 C16 H16A 119.6
C18 C17 C16 118.8(3)
C18 C17 H17A 120.6
C16 C17 H17A 120.6
C17 C18 C19 122.0(3)
C17 C18 Cl2 119.4(3)
C19 C18 Cl2 118.7(3)
C20 C19 C18 118.2(3)
C20 C19 H19A 120.9
C18 C19 H19A 120.9
C19 C20 C15 121.3(3)
C19 C20 H20A 119.3
C15 C20 H20A 119.3

loop_
_geom_bond_atom_site_label_1
_geom_bond_atom_site_label_2
_geom_bond_distance
Cl1 C3 1.745(4)
Cl2 C18 1.737(3)
S1 C13 1.669(3)
O1 C7 1.243(4)
O2 C14 1.224(3)
N1 C8 1.317(4)
N1 C7 1.358(4)
N2 C8 1.346(4)
N2 C9 1.438(4)
N2 H2A 0.865(10)
N3 C8 1.351(4)
N3 C10 1.453(4)
N3 C11 1.455(4)
N4 C13 1.326(4)
N4 C12 1.456(4)
N4 H4A 0.864(10)
N5 C14 1.374(4)
N5 C13 1.389(4)
N5 H5A 0.857(10)
C1 C2 1.378(5)
C1 C6 1.385(4)
C1 H1B 0.9300
C2 C3 1.378(5)
C2 H2B 0.9300
C3 C4 1.355(5)
C4 C5 1.370(4)
C4 H4B 0.9300
C5 C6 1.400(4)
C5 H5B 0.9300
C6 C7 1.486(4)
C9 C10 1.518(5)
C9 H9A 0.9700
C9 H9B 0.9700
C10 H10A 0.9700
C10 H10B 0.9700
C11 C12 1.505(5)
C11 H11A 0.9700
C11 H11B 0.9700
C12 H12A 0.9700
C12 H12B 0.9700
C14 C15 1.484(4)
C15 C16 1.384(4)
C15 C20 1.388(4)
C16 C17 1.381(4)
C16 H16A 0.9300
C17 C18 1.369(4)
C17 H17A 0.9300
C18 C19 1.389(5)
C19 C20 1.369(4)
C19 H19A 0.9300
C20 H20A 0.9300

loop_
_geom_hbond_atom_site_label_D
_geom_hbond_atom_site_label_H
_geom_hbond_atom_site_label_A
_geom_hbond_site_symmetry_A
_geom_hbond_distance_DH
_geom_hbond_distance_HA
_geom_hbond_distance_DA
_geom_hbond_angle_DHA
N2 H2A O1 . 0.865(10) 2.00(4) 2.637(4) 130(4)
N2 H2A S1 2_554 0.865(10) 2.85(4) 3.438(3) 127(4)
N4 H4A O2 . 0.864(10) 1.87(2) 2.614(3) 143(3)
N5 H5A O1 2 0.857(10) 2.09(2) 2.898(4) 157(5)
C17 H17A O2 1_545 0.93 2.46 3.118(4) 128

loop_
_geom_torsion_atom_site_label_1
_geom_torsion_atom_site_label_2
_geom_torsion_atom_site_label_3
_geom_torsion_atom_site_label_4
_geom_torsion
C6 C1 C2 C3 -0.7(5)
C1 C2 C3 C4 0.7(5)
C1 C2 C3 Cl1 178.7(3)
C2 C3 C4 C5 -0.1(5)
Cl1 C3 C4 C5 -178.0(3)
C3 C4 C5 C6 -0.6(5)
C2 C1 C6 C5 0.0(5)
C2 C1 C6 C7 180.0(3)
C4 C5 C6 C1 0.6(4)
C4 C5 C6 C7 -179.4(3)
C8 N1 C7 O1 2.4(5)
C8 N1 C7 C6 -176.9(3)
C1 C6 C7 O1 -18.3(4)
C5 C6 C7 O1 161.6(3)
C1 C6 C7 N1 161.0(3)
C5 C6 C7 N1 -19.0(4)
C7 N1 C8 N2 1.9(5)
C7 N1 C8 N3 -179.3(3)
C9 N2 C8 N1 -173.8(3)
C9 N2 C8 N3 7.3(4)
C10 N3 C8 N1 -175.0(3)
C11 N3 C8 N1 -1.2(5)
C10 N3 C8 N2 4.0(4)
C11 N3 C8 N2 177.8(3)
C8 N2 C9 C10 -14.6(4)
C8 N3 C10 C9 -12.6(4)
C11 N3 C10 C9 173.4(3)
N2 C9 C10 N3 15.4(4)
C8 N3 C11 C12 -99.4(4)
C10 N3 C11 C12 73.8(4)
C13 N4 C12 C11 -100.0(4)
N3 C11 C12 N4 73.6(4)
C12 N4 C13 N5 166.5(3)
C12 N4 C13 S1 -14.0(5)
C14 N5 C13 N4 -9.4(5)
C14 N5 C13 S1 171.1(3)
C13 N5 C14 O2 16.6(5)
C13 N5 C14 C15 -161.9(3)
O2 C14 C15 C16 -149.1(3)
N5 C14 C15 C16 29.5(5)
O2 C14 C15 C20 25.3(5)
N5 C14 C15 C20 -156.2(3)
C20 C15 C16 C17 -0.1(5)
C14 C15 C16 C17 174.3(3)
C15 C16 C17 C18 0.1(5)
C16 C17 C18 C19 0.2(5)
C16 C17 C18 Cl2 -177.9(2)
C17 C18 C19 C20 -0.6(5)
Cl2 C18 C19 C20 177.5(3)
C18 C19 C20 C15 0.7(5)
C16 C15 C20 C19 -0.4(5)
C14 C15 C20 C19 -174.9(3)

loop_
_cod_related_entry_id
_cod_related_entry_database
_cod_related_entry_code
1 ChemSpider 30657868
